data_4334371
loop_
_publ_author_name
'Zachariah M. Heiden'
'Shentan Chen'
'Michael T. Mock'
'William G. Dougherty'
'W. Scott Kassel'
'Roger Rousseau'
'R. Morris Bullock'

_publ_section_title
;
 Protonation of Ferrous Dinitrogen Complexes Containing a Diphosphine
 Ligand with a Pendent Amine
;
_journal_name_full 'Inorganic Chemistry'
_journal_page_first 4026
_journal_page_last 4039
_journal_paper_doi 10.1021/ic4000704
_journal_volume 52
_journal_year 2013
_chemical_formula_sum 'C43 H65 B Br Fe N O1.5 P4'
_chemical_formula_weight 890.41
_chemical_name_systematic
; 
 ? 
;
_space_group_IT_number 14
_symmetry_cell_setting monoclinic
_symmetry_space_group_name_Hall '-P 2yn'
_symmetry_space_group_name_H-M 'P 1 21/n 1'
_atom_sites_solution_hydrogens geom
_atom_sites_solution_primary direct
_atom_sites_solution_secondary difmap
_audit_creation_method SHELXL-97
_cell_angle_alpha 90.00
_cell_angle_beta 98.601(2)
_cell_angle_gamma 90.00
_cell_formula_units_Z 4
_cell_length_a 19.3987(14)
_cell_length_b 9.8949(7)
_cell_length_c 23.4389(16)
_cell_measurement_reflns_used 9971
_cell_measurement_temperature 100(2)
_cell_measurement_theta_max 31.58
_cell_measurement_theta_min 2.53
_cell_volume 4448.5(5)
_computing_cell_refinement 'Bruker SAINT'
_computing_data_collection 'Bruker APEX2'
_computing_data_reduction 'Bruker SAINT'
_computing_molecular_graphics 'Bruker SHELXTL'
_computing_publication_material 'Bruker SHELXTL'
_computing_structure_refinement 'SHELXL-97 (Sheldrick, 2008)'
_computing_structure_solution 'SHELXS-97 (Sheldrick, 2008)'
_diffrn_ambient_temperature 100(2)
_diffrn_measured_fraction_theta_full 0.989
_diffrn_measured_fraction_theta_max 0.989
_diffrn_measurement_device_type 'Bruker APEX-II CCD'
_diffrn_measurement_method '\f and \w scans'
_diffrn_radiation_monochromator graphite
_diffrn_radiation_source 'fine-focus sealed tube'
_diffrn_radiation_type MoK\a
_diffrn_radiation_wavelength 0.71073
_diffrn_reflns_av_R_equivalents 0.0499
_diffrn_reflns_av_sigmaI/netI 0.0500
_diffrn_reflns_limit_h_max 29
_diffrn_reflns_limit_h_min -29
_diffrn_reflns_limit_k_max 14
_diffrn_reflns_limit_k_min -13
_diffrn_reflns_limit_l_max 32
_diffrn_reflns_limit_l_min -35
_diffrn_reflns_number 86850
_diffrn_reflns_theta_full 33.16
_diffrn_reflns_theta_max 33.16
_diffrn_reflns_theta_min 1.48
_exptl_absorpt_coefficient_mu 1.415
_exptl_absorpt_correction_T_max 0.9326
_exptl_absorpt_correction_T_min 0.7459
_exptl_absorpt_correction_type multi-scan
_exptl_absorpt_process_details SADABS
_exptl_crystal_colour yellow
_exptl_crystal_density_diffrn 1.330
_exptl_crystal_description blade
_exptl_crystal_F_000 1872
_exptl_crystal_size_max 0.22
_exptl_crystal_size_mid 0.20
_exptl_crystal_size_min 0.05
_refine_diff_density_max 0.876
_refine_diff_density_min -0.409
_refine_diff_density_rms 0.086
_refine_ls_extinction_method none
_refine_ls_goodness_of_fit_ref 1.007
_refine_ls_hydrogen_treatment constr
_refine_ls_matrix_type full
_refine_ls_number_parameters 505
_refine_ls_number_reflns 16809
_refine_ls_number_restraints 34
_refine_ls_restrained_S_all 1.008
_refine_ls_R_factor_all 0.0742
_refine_ls_R_factor_gt 0.0407
_refine_ls_shift/su_max 0.001
_refine_ls_shift/su_mean 0.000
_refine_ls_structure_factor_coef Fsqd
_refine_ls_weighting_details 'calc w=1/[\s^2^(Fo^2^)+(0.0490P)^2^+1.3798P] where P=(Fo^2^+2Fc^2^)/3'
_refine_ls_weighting_scheme calc
_refine_ls_wR_factor_gt 0.0901
_refine_ls_wR_factor_ref 0.1018
_reflns_number_gt 11793
_reflns_number_total 16809
_reflns_threshold_expression >2sigma(I)
_cod_data_source_file ic4000704_si_002_6.cif
_cod_data_source_block pnl135
_cod_original_formula_sum 'C43 H65 B Br Fe N O1.50 P4'
_cod_database_code 4334371

loop_
_symmetry_equiv_pos_as_xyz
'x, y, z'
'-x+1/2, y+1/2, -z+1/2'
'-x, -y, -z'
'x-1/2, -y-1/2, z-1/2'

loop_
_atom_site_label
_atom_site_type_symbol
_atom_site_fract_x
_atom_site_fract_y
_atom_site_fract_z
_atom_site_U_iso_or_equiv
_atom_site_adp_type
_atom_site_occupancy
_atom_site_symmetry_multiplicity
_atom_site_calc_flag
_atom_site_refinement_flags
_atom_site_disorder_assembly
_atom_site_disorder_group
Fe1 Fe 0.454784(12) 0.58621(3) 0.230185(10) 0.01465(5) Uani 1 1 d . . .
B1 B 0.73390(10) 0.8692(2) 0.05567(8) 0.0167(3) Uani 1 1 d . . .
Br1 Br 0.380930(9) 0.785224(19) 0.243373(7) 0.02240(5) Uani 1 1 d . . .
N1 N 0.28675(8) 0.45388(18) 0.14939(6) 0.0249(3) Uani 1 1 d . . .
O1 O 0.53634(8) 0.35045(16) 0.21639(6) 0.0314(3) Uani 1 1 d . . .
P1 P 0.36666(2) 0.46027(5) 0.255100(19) 0.01871(9) Uani 1 1 d . . .
P2 P 0.40695(2) 0.59121(5) 0.135894(18) 0.01613(8) Uani 1 1 d . . .
P3 P 0.54959(2) 0.71970(5) 0.22218(2) 0.02298(10) Uani 1 1 d . . .
P4 P 0.51500(2) 0.61324(5) 0.320031(19) 0.01895(9) Uani 1 1 d . . .
C1 C 0.37360(12) 0.2753(2) 0.25161(8) 0.0305(4) Uani 1 1 d . . .
H1A H 0.3266 0.2367 0.2522 0.037 Uiso 1 1 calc R . .
H1B H 0.3877 0.2513 0.2140 0.037 Uiso 1 1 calc R . .
C2 C 0.42411(14) 0.2066(2) 0.29913(10) 0.0407(5) Uani 1 1 d . . .
H2A H 0.4209 0.1084 0.2943 0.061 Uiso 1 1 calc R . .
H2B H 0.4120 0.2313 0.3369 0.061 Uiso 1 1 calc R . .
H2C H 0.4718 0.2362 0.2967 0.061 Uiso 1 1 calc R . .
C3 C 0.34649(9) 0.4940(2) 0.32757(7) 0.0235(4) Uani 1 1 d . . .
H3A H 0.3884 0.4723 0.3557 0.028 Uiso 1 1 calc R . .
H3B H 0.3378 0.5921 0.3307 0.028 Uiso 1 1 calc R . .
C4 C 0.28473(12) 0.4187(3) 0.34573(9) 0.0438(6) Uani 1 1 d . . .
H4A H 0.2814 0.4398 0.3861 0.066 Uiso 1 1 calc R . .
H4B H 0.2914 0.3212 0.3416 0.066 Uiso 1 1 calc R . .
H4C H 0.2417 0.4467 0.3212 0.066 Uiso 1 1 calc R . .
C5 C 0.28158(9) 0.4840(2) 0.20968(8) 0.0256(4) Uani 1 1 d . . .
H5A H 0.2467 0.4236 0.2232 0.031 Uiso 1 1 calc R . .
H5B H 0.2659 0.5785 0.2130 0.031 Uiso 1 1 calc R . .
C6 C 0.21966(11) 0.4075(3) 0.11830(9) 0.0395(6) Uani 1 1 d . . .
H6A H 0.2248 0.3857 0.0784 0.059 Uiso 1 1 calc R . .
H6B H 0.1848 0.4791 0.1185 0.059 Uiso 1 1 calc R . .
H6C H 0.2045 0.3267 0.1372 0.059 Uiso 1 1 calc R . .
C7 C 0.31187(9) 0.5714(2) 0.12065(8) 0.0225(4) Uani 1 1 d . . .
H7A H 0.2895 0.6538 0.1333 0.027 Uiso 1 1 calc R . .
H7B H 0.2977 0.5623 0.0785 0.027 Uiso 1 1 calc R . .
C8 C 0.41918(10) 0.75150(19) 0.10000(7) 0.0220(4) Uani 1 1 d . . .
H8A H 0.4051 0.8256 0.1242 0.026 Uiso 1 1 calc R . .
H8B H 0.4696 0.7628 0.0983 0.026 Uiso 1 1 calc R . .
C9 C 0.37952(10) 0.7681(2) 0.03895(8) 0.0258(4) Uani 1 1 d . . .
H9A H 0.3891 0.8577 0.0241 0.039 Uiso 1 1 calc R . .
H9B H 0.3294 0.7589 0.0398 0.039 Uiso 1 1 calc R . .
H9C H 0.3946 0.6985 0.0138 0.039 Uiso 1 1 calc R . .
C10 C 0.43379(9) 0.46271(19) 0.08757(7) 0.0205(3) Uani 1 1 d . . .
H10A H 0.4251 0.3726 0.1034 0.025 Uiso 1 1 calc R . .
H10B H 0.4037 0.4708 0.0497 0.025 Uiso 1 1 calc R . .
C11 C 0.50971(10) 0.4688(2) 0.07766(8) 0.0263(4) Uani 1 1 d . . .
H11A H 0.5182 0.3984 0.0501 0.039 Uiso 1 1 calc R . .
H11B H 0.5404 0.4542 0.1143 0.039 Uiso 1 1 calc R . .
H11C H 0.5193 0.5576 0.0621 0.039 Uiso 1 1 calc R . .
C12 C 0.61389(10) 0.6784(3) 0.17636(9) 0.0346(5) Uani 1 1 d . . .
H12A H 0.5953 0.7001 0.1362 0.052 Uiso 1 1 calc R . .
H12B H 0.6248 0.5818 0.1796 0.052 Uiso 1 1 calc R . .
H12C H 0.6564 0.7310 0.1884 0.052 Uiso 1 1 calc R . .
C13 C 0.54224(12) 0.9011(2) 0.21750(11) 0.0411(6) Uani 1 1 d . . .
H13A H 0.5211 0.9268 0.1784 0.062 Uiso 1 1 calc R . .
H13B H 0.5887 0.9417 0.2263 0.062 Uiso 1 1 calc R . .
H13C H 0.5129 0.9334 0.2453 0.062 Uiso 1 1 calc R . .
C14 C 0.59300(9) 0.6848(2) 0.29593(8) 0.0259(4) Uani 1 1 d . . .
H14A H 0.6314 0.6185 0.2971 0.031 Uiso 1 1 calc R . .
H14B H 0.6097 0.7677 0.3172 0.031 Uiso 1 1 calc R . .
C15 C 0.49014(10) 0.7386(2) 0.36949(8) 0.0257(4) Uani 1 1 d . . .
H15A H 0.4456 0.7127 0.3814 0.039 Uiso 1 1 calc R . .
H15B H 0.4852 0.8268 0.3503 0.039 Uiso 1 1 calc R . .
H15C H 0.5261 0.7440 0.4035 0.039 Uiso 1 1 calc R . .
C16 C 0.54526(10) 0.4712(2) 0.36571(8) 0.0277(4) Uani 1 1 d . . .
H16A H 0.5063 0.4337 0.3828 0.042 Uiso 1 1 calc R . .
H16B H 0.5818 0.5014 0.3965 0.042 Uiso 1 1 calc R . .
H16C H 0.5640 0.4015 0.3426 0.042 Uiso 1 1 calc R . .
C17 C 0.50418(9) 0.4437(2) 0.22131(7) 0.0224(4) Uani 1 1 d . . .
C18 C 0.81735(10) 0.6679(2) 0.10090(9) 0.0277(4) Uani 1 1 d . . .
H18A H 0.8536 0.7328 0.1084 0.033 Uiso 1 1 calc R . .
C19 C 0.83111(11) 0.5361(2) 0.11951(9) 0.0330(5) Uani 1 1 d . . .
H19A H 0.8757 0.5132 0.1398 0.040 Uiso 1 1 calc R . .
C20 C 0.77994(11) 0.4377(2) 0.10854(9) 0.0302(4) Uani 1 1 d . . .
H20A H 0.7889 0.3473 0.1212 0.036 Uiso 1 1 calc R . .
C21 C 0.71560(11) 0.4740(2) 0.07884(8) 0.0281(4) Uani 1 1 d . . .
H21A H 0.6799 0.4079 0.0709 0.034 Uiso 1 1 calc R . .
C22 C 0.70262(10) 0.60649(18) 0.06044(7) 0.0216(4) Uani 1 1 d . . .
H22A H 0.6582 0.6279 0.0395 0.026 Uiso 1 1 calc R . .
C23 C 0.75232(9) 0.70995(18) 0.07146(7) 0.0178(3) Uani 1 1 d . . .
C24 C 0.67672(11) 1.0641(2) 0.11313(8) 0.0256(4) Uani 1 1 d . . .
H24A H 0.6520 1.0922 0.0770 0.031 Uiso 1 1 calc R . .
C25 C 0.66896(12) 1.1388(2) 0.16236(9) 0.0346(5) Uani 1 1 d . . .
H25A H 0.6400 1.2167 0.1592 0.042 Uiso 1 1 calc R . .
C26 C 0.70348(13) 1.0994(2) 0.21592(9) 0.0389(6) Uani 1 1 d . . .
H26A H 0.6986 1.1498 0.2496 0.047 Uiso 1 1 calc R . .
C27 C 0.74493(12) 0.9859(3) 0.21951(8) 0.0368(5) Uani 1 1 d . . .
H27A H 0.7681 0.9567 0.2560 0.044 Uiso 1 1 calc R . .
C28 C 0.75305(11) 0.9137(2) 0.16986(8) 0.0272(4) Uani 1 1 d . . .
H28A H 0.7827 0.8368 0.1735 0.033 Uiso 1 1 calc R . .
C29 C 0.71939(9) 0.94931(18) 0.11480(7) 0.0194(3) Uani 1 1 d . . .
C30 C 0.80232(9) 1.08996(19) 0.03164(7) 0.0199(3) Uani 1 1 d . . .
H30A H 0.7688 1.1395 0.0488 0.024 Uiso 1 1 calc R . .
C31 C 0.85315(10) 1.1609(2) 0.00825(8) 0.0264(4) Uani 1 1 d . . .
H31A H 0.8535 1.2569 0.0091 0.032 Uiso 1 1 calc R . .
C32 C 0.90356(10) 1.0916(2) -0.01642(8) 0.0288(4) Uani 1 1 d . . .
H32A H 0.9389 1.1393 -0.0321 0.035 Uiso 1 1 calc R . .
C33 C 0.90144(10) 0.9528(2) -0.01785(8) 0.0280(4) Uani 1 1 d . . .
H33A H 0.9359 0.9041 -0.0343 0.034 Uiso 1 1 calc R . .
C34 C 0.84905(9) 0.8826(2) 0.00469(8) 0.0226(4) Uani 1 1 d . . .
H34A H 0.8478 0.7868 0.0020 0.027 Uiso 1 1 calc R . .
C35 C 0.79828(8) 0.94857(18) 0.03111(7) 0.0171(3) Uani 1 1 d . . .
C36 C 0.59655(9) 0.86732(18) 0.01537(8) 0.0216(3) Uani 1 1 d . . .
H36A H 0.5885 0.8582 0.0542 0.026 Uiso 1 1 calc R . .
C37 C 0.53931(10) 0.87104(19) -0.02811(9) 0.0266(4) Uani 1 1 d . . .
H37A H 0.4935 0.8637 -0.0186 0.032 Uiso 1 1 calc R . .
C38 C 0.54870(10) 0.88531(19) -0.08494(9) 0.0283(4) Uani 1 1 d . . .
H38A H 0.5097 0.8887 -0.1147 0.034 Uiso 1 1 calc R . .
C39 C 0.61611(11) 0.89465(19) -0.09794(8) 0.0248(4) Uani 1 1 d . . .
H39A H 0.6235 0.9049 -0.1369 0.030 Uiso 1 1 calc R . .
C40 C 0.67288(9) 0.88902(18) -0.05386(7) 0.0192(3) Uani 1 1 d . . .
H40A H 0.7185 0.8939 -0.0639 0.023 Uiso 1 1 calc R . .
C41 C 0.66586(9) 0.87647(17) 0.00450(7) 0.0166(3) Uani 1 1 d . . .
O2 O 0.94394(19) 0.4115(4) -0.04500(18) 0.0545(10) Uani 0.50 1 d PU A -1
C42 C 0.9442(7) 0.5404(16) -0.0039(6) 0.055(2) Uani 0.50 1 d PU A -1
H42A H 0.9354 0.6232 -0.0277 0.066 Uiso 0.50 1 calc PR A -1
H42B H 0.9065 0.5317 0.0201 0.066 Uiso 0.50 1 calc PR A -1
C43 C 1.0008(4) 0.5496(7) 0.0273(3) 0.0629(16) Uani 0.50 1 d PU A -1
H43A H 0.9938 0.5194 0.0663 0.075 Uiso 0.50 1 calc PR A -1
H43B H 1.0127 0.6469 0.0304 0.075 Uiso 0.50 1 calc PR A -1
C44 C 1.0639(7) 0.4771(14) 0.0129(5) 0.0531(19) Uani 0.50 1 d PU A -1
H44A H 1.0820 0.4075 0.0416 0.064 Uiso 0.50 1 calc PR A -1
H44B H 1.1018 0.5388 0.0054 0.064 Uiso 0.50 1 calc PR A -1
C45 C 1.0154(2) 0.4084(6) -0.0514(2) 0.0403(11) Uani 0.50 1 d PU A -1
H45A H 1.0233 0.4626 -0.0853 0.048 Uiso 0.50 1 calc PR A -1
H45B H 1.0302 0.3143 -0.0571 0.048 Uiso 0.50 1 calc PR A -1

loop_
_atom_site_aniso_label
_atom_site_aniso_U_11
_atom_site_aniso_U_22
_atom_site_aniso_U_33
_atom_site_aniso_U_23
_atom_site_aniso_U_13
_atom_site_aniso_U_12
Fe1 0.01495(10) 0.01317(12) 0.01542(10) -0.00005(9) 0.00094(8) 0.00117(9)
B1 0.0200(8) 0.0137(9) 0.0160(8) 0.0023(7) 0.0016(6) 0.0014(7)
Br1 0.02273(9) 0.01939(9) 0.02338(8) -0.00476(7) -0.00211(6) 0.00587(7)
N1 0.0231(7) 0.0303(9) 0.0199(7) -0.0047(6) -0.0010(6) -0.0085(7)
O1 0.0404(8) 0.0283(8) 0.0271(7) 0.0050(6) 0.0102(6) 0.0139(7)
P1 0.0204(2) 0.0192(2) 0.01667(19) -0.00353(17) 0.00331(15) -0.00491(17)
P2 0.01874(19) 0.0127(2) 0.01632(18) -0.00025(15) 0.00060(15) 0.00064(16)
P3 0.0215(2) 0.0227(3) 0.0235(2) 0.00435(19) -0.00057(17) -0.00534(19)
P4 0.01756(19) 0.0206(2) 0.01760(19) 0.00061(17) -0.00094(15) 0.00034(17)
C1 0.0462(12) 0.0199(10) 0.0265(9) -0.0042(8) 0.0084(8) -0.0106(9)
C2 0.0646(16) 0.0212(11) 0.0367(11) 0.0046(9) 0.0087(11) -0.0022(11)
C3 0.0230(8) 0.0296(11) 0.0187(8) -0.0076(7) 0.0056(6) -0.0064(7)
C4 0.0345(11) 0.0728(19) 0.0269(10) -0.0159(11) 0.0139(9) -0.0244(12)
C5 0.0186(8) 0.0366(12) 0.0215(8) -0.0053(8) 0.0022(6) -0.0073(8)
C6 0.0336(11) 0.0532(16) 0.0285(10) -0.0054(10) -0.0057(8) -0.0198(11)
C7 0.0216(8) 0.0234(10) 0.0207(8) -0.0005(7) -0.0023(6) 0.0010(7)
C8 0.0297(9) 0.0152(8) 0.0198(8) 0.0013(6) -0.0006(7) 0.0010(7)
C9 0.0333(10) 0.0226(10) 0.0200(8) 0.0038(7) -0.0005(7) 0.0021(8)
C10 0.0265(8) 0.0151(8) 0.0200(8) -0.0029(6) 0.0033(6) 0.0003(7)
C11 0.0297(9) 0.0267(10) 0.0241(8) -0.0012(8) 0.0091(7) 0.0004(8)
C12 0.0255(9) 0.0519(15) 0.0268(9) 0.0058(9) 0.0053(8) -0.0096(9)
C13 0.0400(12) 0.0248(12) 0.0543(14) 0.0067(10) -0.0064(10) -0.0128(10)
C14 0.0180(8) 0.0350(12) 0.0225(8) 0.0003(8) -0.0037(6) -0.0060(7)
C15 0.0292(9) 0.0254(10) 0.0207(8) -0.0049(7) -0.0022(7) -0.0012(8)
C16 0.0287(9) 0.0290(11) 0.0234(9) 0.0053(8) -0.0023(7) 0.0041(8)
C17 0.0248(8) 0.0259(10) 0.0170(7) 0.0033(7) 0.0045(6) -0.0002(7)
C18 0.0253(9) 0.0190(9) 0.0349(10) 0.0037(8) -0.0083(8) -0.0015(7)
C19 0.0316(10) 0.0227(11) 0.0396(11) 0.0063(9) -0.0107(8) 0.0046(8)
C20 0.0404(11) 0.0154(9) 0.0308(10) 0.0030(7) -0.0076(8) 0.0041(8)
C21 0.0353(10) 0.0152(9) 0.0302(9) 0.0008(7) -0.0070(8) -0.0035(8)
C22 0.0255(8) 0.0162(9) 0.0208(8) -0.0009(6) -0.0035(6) 0.0013(7)
C23 0.0219(8) 0.0154(8) 0.0149(7) 0.0000(6) -0.0014(6) 0.0017(6)
C24 0.0367(10) 0.0189(10) 0.0239(8) -0.0027(7) 0.0139(8) -0.0015(8)
C25 0.0455(12) 0.0252(11) 0.0384(11) -0.0108(9) 0.0234(10) -0.0090(9)
C26 0.0506(13) 0.0401(14) 0.0306(10) -0.0200(10) 0.0211(10) -0.0261(11)
C27 0.0464(12) 0.0447(14) 0.0190(9) -0.0063(9) 0.0037(8) -0.0217(11)
C28 0.0340(10) 0.0281(11) 0.0184(8) 0.0000(7) 0.0004(7) -0.0106(8)
C29 0.0267(8) 0.0154(8) 0.0166(7) -0.0009(6) 0.0053(6) -0.0068(7)
C30 0.0186(7) 0.0184(9) 0.0225(8) 0.0013(7) 0.0026(6) 0.0002(7)
C31 0.0291(9) 0.0234(10) 0.0266(9) 0.0043(8) 0.0037(7) -0.0055(8)
C32 0.0250(9) 0.0394(12) 0.0231(9) 0.0016(8) 0.0074(7) -0.0081(8)
C33 0.0224(9) 0.0408(13) 0.0214(8) -0.0057(8) 0.0055(7) 0.0023(8)
C34 0.0222(8) 0.0237(10) 0.0212(8) -0.0050(7) 0.0010(6) 0.0021(7)
C35 0.0182(7) 0.0171(8) 0.0151(7) -0.0002(6) -0.0004(6) 0.0011(6)
C36 0.0225(8) 0.0150(9) 0.0274(9) 0.0022(7) 0.0042(7) 0.0031(7)
C37 0.0192(8) 0.0157(9) 0.0431(11) -0.0021(8) -0.0006(7) 0.0033(7)
C38 0.0296(9) 0.0120(9) 0.0373(10) -0.0006(7) -0.0146(8) 0.0016(7)
C39 0.0379(10) 0.0146(9) 0.0193(8) -0.0016(7) -0.0040(7) -0.0002(8)
C40 0.0242(8) 0.0132(8) 0.0194(7) -0.0010(6) 0.0008(6) 0.0010(6)
C41 0.0203(7) 0.0096(7) 0.0194(7) 0.0015(6) 0.0013(6) 0.0020(6)
O2 0.0402(17) 0.056(2) 0.067(2) -0.0213(19) 0.0045(17) 0.0044(17)
C42 0.061(3) 0.059(5) 0.048(4) -0.014(3) 0.017(3) 0.004(4)
C43 0.084(4) 0.044(3) 0.055(3) -0.015(2) -0.008(3) -0.006(3)
C44 0.070(3) 0.035(4) 0.050(4) 0.004(3) -0.004(3) -0.010(3)
C45 0.032(2) 0.038(3) 0.051(3) 0.003(2) 0.0062(19) 0.003(2)

loop_
_atom_type_symbol
_atom_type_description
_atom_type_scat_dispersion_real
_atom_type_scat_dispersion_imag
_atom_type_scat_source
C C 0.0033 0.0016 'International Tables Vol C Tables 4.2.6.8 and 6.1.1.4'
H H 0.0000 0.0000 'International Tables Vol C Tables 4.2.6.8 and 6.1.1.4'
B B 0.0013 0.0007 'International Tables Vol C Tables 4.2.6.8 and 6.1.1.4'
N N 0.0061 0.0033 'International Tables Vol C Tables 4.2.6.8 and 6.1.1.4'
O O 0.0106 0.0060 'International Tables Vol C Tables 4.2.6.8 and 6.1.1.4'
P P 0.1023 0.0942 'International Tables Vol C Tables 4.2.6.8 and 6.1.1.4'
Fe Fe 0.3463 0.8444 'International Tables Vol C Tables 4.2.6.8 and 6.1.1.4'
Br Br -0.2901 2.4595 'International Tables Vol C Tables 4.2.6.8 and 6.1.1.4'

loop_
_geom_angle_atom_site_label_1
_geom_angle_atom_site_label_2
_geom_angle_atom_site_label_3
_geom_angle
C17 Fe1 P1 92.03(6)
C17 Fe1 P2 93.08(6)
P1 Fe1 P2 92.794(18)
C17 Fe1 P4 89.44(6)
P1 Fe1 P4 97.443(19)
P2 Fe1 P4 169.37(2)
C17 Fe1 P3 89.67(6)
P1 Fe1 P3 169.83(2)
P2 Fe1 P3 97.123(19)
P4 Fe1 P3 72.545(18)
C17 Fe1 Br1 178.14(6)
P1 Fe1 Br1 86.118(16)
P2 Fe1 Br1 86.809(14)
P4 Fe1 Br1 91.004(15)
P3 Fe1 Br1 92.185(17)
C23 B1 C41 109.21(14)
C23 B1 C35 112.58(14)
C41 B1 C35 106.94(13)
C23 B1 C29 109.16(13)
C41 B1 C29 111.74(14)
C35 B1 C29 107.23(14)
C5 N1 C7 111.01(15)
C5 N1 C6 111.10(15)
C7 N1 C6 110.59(16)
C3 P1 C1 104.50(9)
C3 P1 C5 102.47(9)
C1 P1 C5 99.60(10)
C3 P1 Fe1 114.45(6)
C1 P1 Fe1 118.29(7)
C5 P1 Fe1 115.30(7)
C8 P2 C10 104.45(9)
C8 P2 C7 101.48(9)
C10 P2 C7 100.13(8)
C8 P2 Fe1 113.93(6)
C10 P2 Fe1 118.41(6)
C7 P2 Fe1 116.13(6)
C13 P3 C12 104.11(12)
C13 P3 C14 105.39(11)
C12 P3 C14 104.83(9)
C13 P3 Fe1 121.40(8)
C12 P3 Fe1 123.40(8)
C14 P3 Fe1 94.29(6)
C16 P4 C15 104.29(9)
C16 P4 C14 105.79(9)
C15 P4 C14 104.11(10)
C16 P4 Fe1 122.30(7)
C15 P4 Fe1 121.73(6)
C14 P4 Fe1 95.37(6)
C2 C1 P1 116.96(15)
C2 C1 H1A 108.1
P1 C1 H1A 108.1
C2 C1 H1B 108.1
P1 C1 H1B 108.1
H1A C1 H1B 107.3
C1 C2 H2A 109.5
C1 C2 H2B 109.5
H2A C2 H2B 109.5
C1 C2 H2C 109.5
H2A C2 H2C 109.5
H2B C2 H2C 109.5
C4 C3 P1 117.13(13)
C4 C3 H3A 108.0
P1 C3 H3A 108.0
C4 C3 H3B 108.0
P1 C3 H3B 108.0
H3A C3 H3B 107.3
C3 C4 H4A 109.5
C3 C4 H4B 109.5
H4A C4 H4B 109.5
C3 C4 H4C 109.5
H4A C4 H4C 109.5
H4B C4 H4C 109.5
N1 C5 P1 110.36(13)
N1 C5 H5A 109.6
P1 C5 H5A 109.6
N1 C5 H5B 109.6
P1 C5 H5B 109.6
H5A C5 H5B 108.1
N1 C6 H6A 109.5
N1 C6 H6B 109.5
H6A C6 H6B 109.5
N1 C6 H6C 109.5
H6A C6 H6C 109.5
H6B C6 H6C 109.5
N1 C7 P2 112.91(12)
N1 C7 H7A 109.0
P2 C7 H7A 109.0
N1 C7 H7B 109.0
P2 C7 H7B 109.0
H7A C7 H7B 107.8
C9 C8 P2 116.27(13)
C9 C8 H8A 108.2
P2 C8 H8A 108.2
C9 C8 H8B 108.2
P2 C8 H8B 108.2
H8A C8 H8B 107.4
C8 C9 H9A 109.5
C8 C9 H9B 109.5
H9A C9 H9B 109.5
C8 C9 H9C 109.5
H9A C9 H9C 109.5
H9B C9 H9C 109.5
C11 C10 P2 115.94(13)
C11 C10 H10A 108.3
P2 C10 H10A 108.3
C11 C10 H10B 108.3
P2 C10 H10B 108.3
H10A C10 H10B 107.4
C10 C11 H11A 109.5
C10 C11 H11B 109.5
H11A C11 H11B 109.5
C10 C11 H11C 109.5
H11A C11 H11C 109.5
H11B C11 H11C 109.5
P3 C12 H12A 109.5
P3 C12 H12B 109.5
H12A C12 H12B 109.5
P3 C12 H12C 109.5
H12A C12 H12C 109.5
H12B C12 H12C 109.5
P3 C13 H13A 109.5
P3 C13 H13B 109.5
H13A C13 H13B 109.5
P3 C13 H13C 109.5
H13A C13 H13C 109.5
H13B C13 H13C 109.5
P4 C14 P3 94.54(8)
P4 C14 H14A 112.8
P3 C14 H14A 112.8
P4 C14 H14B 112.8
P3 C14 H14B 112.8
H14A C14 H14B 110.3
P4 C15 H15A 109.5
P4 C15 H15B 109.5
H15A C15 H15B 109.5
P4 C15 H15C 109.5
H15A C15 H15C 109.5
H15B C15 H15C 109.5
P4 C16 H16A 109.5
P4 C16 H16B 109.5
H16A C16 H16B 109.5
P4 C16 H16C 109.5
H16A C16 H16C 109.5
H16B C16 H16C 109.5
O1 C17 Fe1 178.96(16)
C19 C18 C23 123.25(18)
C19 C18 H18A 118.4
C23 C18 H18A 118.4
C20 C19 C18 120.15(18)
C20 C19 H19A 119.9
C18 C19 H19A 119.9
C21 C20 C19 118.59(18)
C21 C20 H20A 120.7
C19 C20 H20A 120.7
C20 C21 C22 120.58(18)
C20 C21 H21A 119.7
C22 C21 H21A 119.7
C21 C22 C23 122.88(17)
C21 C22 H22A 118.6
C23 C22 H22A 118.6
C22 C23 C18 114.52(16)
C22 C23 B1 122.48(15)
C18 C23 B1 122.84(16)
C25 C24 C29 122.79(19)
C25 C24 H24A 118.6
C29 C24 H24A 118.6
C26 C25 C24 120.1(2)
C26 C25 H25A 120.0
C24 C25 H25A 120.0
C27 C26 C25 118.91(19)
C27 C26 H26A 120.5
C25 C26 H26A 120.5
C26 C27 C28 120.3(2)
C26 C27 H27A 119.8
C28 C27 H27A 119.8
C27 C28 C29 123.0(2)
C27 C28 H28A 118.5
C29 C28 H28A 118.5
C28 C29 C24 114.91(17)
C28 C29 B1 122.41(17)
C24 C29 B1 122.50(15)
C31 C30 C35 122.93(17)
C31 C30 H30A 118.5
C35 C30 H30A 118.5
C30 C31 C32 120.00(19)
C30 C31 H31A 120.0
C32 C31 H31A 120.0
C33 C32 C31 118.92(18)
C33 C32 H32A 120.5
C31 C32 H32A 120.5
C32 C33 C34 120.52(18)
C32 C33 H33A 119.7
C34 C33 H33A 119.7
C33 C34 C35 122.31(18)
C33 C34 H34A 118.8
C35 C34 H34A 118.8
C34 C35 C30 115.29(16)
C34 C35 B1 123.46(16)
C30 C35 B1 121.08(15)
C37 C36 C41 123.01(17)
C37 C36 H36A 118.5
C41 C36 H36A 118.5
C38 C37 C36 120.30(18)
C38 C37 H37A 119.8
C36 C37 H37A 119.8
C37 C38 C39 118.90(17)
C37 C38 H38A 120.5
C39 C38 H38A 120.5
C38 C39 C40 120.00(18)
C38 C39 H39A 120.0
C40 C39 H39A 120.0
C39 C40 C41 123.10(17)
C39 C40 H40A 118.5
C41 C40 H40A 118.5
C40 C41 C36 114.67(15)
C40 C41 B1 122.05(15)
C36 C41 B1 123.25(15)
C45 O2 C42 99.6(6)
C43 C42 O2 109.8(11)
C43 C42 H42A 109.7
O2 C42 H42A 109.7
C43 C42 H42B 109.7
O2 C42 H42B 109.7
H42A C42 H42B 108.2
C42 C43 C44 121.2(9)
C42 C43 H43A 107.0
C44 C43 H43A 107.0
C42 C43 H43B 107.0
C44 C43 H43B 107.0
H43A C43 H43B 106.8
C43 C44 C45 91.5(7)
C43 C44 H44A 113.4
C45 C44 H44A 113.4
C43 C44 H44B 113.4
C45 C44 H44B 113.4
H44A C44 H44B 110.7
O2 C45 C44 107.7(6)
O2 C45 H45A 110.2
C44 C45 H45A 110.2
O2 C45 H45B 110.2
C44 C45 H45B 110.2
H45A C45 H45B 108.5

loop_
_geom_bond_atom_site_label_1
_geom_bond_atom_site_label_2
_geom_bond_distance
Fe1 C17 1.735(2)
Fe1 P1 2.2616(5)
Fe1 P2 2.2660(5)
Fe1 P4 2.2660(5)
Fe1 P3 2.2947(5)
Fe1 Br1 2.4816(3)
B1 C23 1.646(3)
B1 C41 1.647(2)
B1 C35 1.650(3)
B1 C29 1.657(3)
N1 C5 1.462(2)
N1 C7 1.463(3)
N1 C6 1.467(2)
O1 C17 1.129(2)
P1 C3 1.8299(17)
P1 C1 1.838(2)
P1 C5 1.8403(18)
P2 C8 1.8274(19)
P2 C10 1.8296(18)
P2 C7 1.8360(18)
P3 C13 1.803(2)
P3 C12 1.810(2)
P3 C14 1.8390(18)
P4 C16 1.811(2)
P4 C15 1.811(2)
P4 C14 1.8345(19)
C1 C2 1.528(3)
C1 H1A 0.9900
C1 H1B 0.9900
C2 H2A 0.9800
C2 H2B 0.9800
C2 H2C 0.9800
C3 C4 1.525(3)
C3 H3A 0.9900
C3 H3B 0.9900
C4 H4A 0.9800
C4 H4B 0.9800
C4 H4C 0.9800
C5 H5A 0.9900
C5 H5B 0.9900
C6 H6A 0.9800
C6 H6B 0.9800
C6 H6C 0.9800
C7 H7A 0.9900
C7 H7B 0.9900
C8 C9 1.529(2)
C8 H8A 0.9900
C8 H8B 0.9900
C9 H9A 0.9800
C9 H9B 0.9800
C9 H9C 0.9800
C10 C11 1.526(3)
C10 H10A 0.9900
C10 H10B 0.9900
C11 H11A 0.9800
C11 H11B 0.9800
C11 H11C 0.9800
C12 H12A 0.9800
C12 H12B 0.9800
C12 H12C 0.9800
C13 H13A 0.9800
C13 H13B 0.9800
C13 H13C 0.9800
C14 H14A 0.9900
C14 H14B 0.9900
C15 H15A 0.9800
C15 H15B 0.9800
C15 H15C 0.9800
C16 H16A 0.9800
C16 H16B 0.9800
C16 H16C 0.9800
C18 C19 1.388(3)
C18 C23 1.407(2)
C18 H18A 0.9500
C19 C20 1.386(3)
C19 H19A 0.9500
C20 C21 1.383(3)
C20 H20A 0.9500
C21 C22 1.391(3)
C21 H21A 0.9500
C22 C23 1.403(2)
C22 H22A 0.9500
C24 C25 1.398(3)
C24 C29 1.402(3)
C24 H24A 0.9500
C25 C26 1.388(3)
C25 H25A 0.9500
C26 C27 1.376(4)
C26 H26A 0.9500
C27 C28 1.395(3)
C27 H27A 0.9500
C28 C29 1.402(2)
C28 H28A 0.9500
C30 C31 1.389(3)
C30 C35 1.401(3)
C30 H30A 0.9500
C31 C32 1.390(3)
C31 H31A 0.9500
C32 C33 1.374(3)
C32 H32A 0.9500
C33 C34 1.398(3)
C33 H33A 0.9500
C34 C35 1.401(2)
C34 H34A 0.9500
C36 C37 1.391(3)
C36 C41 1.408(2)
C36 H36A 0.9500
C37 C38 1.378(3)
C37 H37A 0.9500
C38 C39 1.389(3)
C38 H38A 0.9500
C39 C40 1.394(2)
C39 H39A 0.9500
C40 C41 1.400(2)
C40 H40A 0.9500
O2 C45 1.416(6)
O2 C42 1.598(13)
C42 C43 1.229(13)
C42 H42A 0.9900
C42 H42B 0.9900
C43 C44 1.500(17)
C43 H43A 0.9900
C43 H43B 0.9900
C44 C45 1.787(12)
C44 H44A 0.9900
C44 H44B 0.9900
C45 H45A 0.9900
C45 H45B 0.9900
